data_7041412
loop_
_publ_author_name
'Shi, Shuyang'
'Collins, Lee R.'
'Mahon, Mary F.'
'Djurovich, Peter I.'
'Thompson, Mark E.'
'Whittlesey, Michael K.'

_publ_section_title
;
 Synthesis and characterization of phosphorescent two-coordinate copper(i)
 complexes bearing diamidocarbene ligands.
;
_journal_issue 3
_journal_name_full 'Dalton transactions (Cambridge, England : 2003)'
_journal_page_first 745
_journal_page_last 752
_journal_paper_doi 10.1039/c6dt04016k
_journal_volume 46
_journal_year 2017
_chemical_formula_moiety 'C30 H28 Cu F5 N2 O2'
_chemical_formula_sum 'C30 H28 Cu F5 N2 O2'
_chemical_formula_weight 607.08
_chemical_name_systematic
;
 ? 
;
_space_group_crystal_system triclinic
_space_group_IT_number 2
_space_group_name_Hall '-P 1'
_space_group_name_H-M_alt 'P -1'
_symmetry_space_group_name_Hall '-P 1'
_symmetry_space_group_name_H-M 'P -1'
_atom_sites_solution_hydrogens geom
_atom_sites_solution_primary direct
_audit_creation_date 2016-03-21
_audit_creation_method
;
Olex2 1.2
(compiled 2016.02.19 svn.r3266 for OlexSys, GUI svn.r5155)
;
_audit_update_record
;
2016-05-19 deposited with the CCDC.
2016-12-12 downloaded from the CCDC.
;
_cell_angle_alpha 114.800(4)
_cell_angle_beta 98.962(3)
_cell_angle_gamma 104.386(3)
_cell_formula_units_Z 2
_cell_length_a 11.5448(4)
_cell_length_b 11.7020(5)
_cell_length_c 12.1276(5)
_cell_measurement_reflns_used 3909
_cell_measurement_temperature 150(2)
_cell_measurement_theta_max 71.7350
_cell_measurement_theta_min 4.1640
_cell_volume 1376.26(12)
_computing_cell_refinement
;
CrysAlisPro, Agilent Technologies,
Version 1.171.37.33 (release 27-03-2014 CrysAlis171 .NET)
(compiled Mar 27 2014,17:12:48)
;
_computing_data_collection
;
CrysAlisPro, Agilent Technologies,
Version 1.171.37.33 (release 27-03-2014 CrysAlis171 .NET)
(compiled Mar 27 2014,17:12:48)
;
_computing_data_reduction
;
CrysAlisPro, Agilent Technologies,
Version 1.171.37.33 (release 27-03-2014 CrysAlis171 .NET)
(compiled Mar 27 2014,17:12:48)
;
_computing_molecular_graphics 'Olex2 (Dolomanov et al., 2009)'
_computing_publication_material 'Olex2 (Dolomanov et al., 2009)'
_computing_structure_refinement 'ShelXL (Sheldrick, 2015)'
_computing_structure_solution 'ShelXS (Sheldrick, 2008)'
_diffrn_ambient_temperature 150.15
_diffrn_detector_area_resol_mean 8.1150
_diffrn_detector_type EosS2
_diffrn_measured_fraction_theta_full 0.994
_diffrn_measured_fraction_theta_max 0.973
_diffrn_measurement_device 'four-circle diffractometer'
_diffrn_measurement_device_type 'SuperNova, Dual, Cu at zero, EosS2'
_diffrn_measurement_method '\w scans'
_diffrn_radiation_type CuK\a
_diffrn_radiation_wavelength 1.54184
_diffrn_reflns_av_R_equivalents 0.0499
_diffrn_reflns_av_unetI/netI 0.0704
_diffrn_reflns_Laue_measured_fraction_full 0.994
_diffrn_reflns_Laue_measured_fraction_max 0.973
_diffrn_reflns_limit_h_max 9
_diffrn_reflns_limit_h_min -14
_diffrn_reflns_limit_k_max 14
_diffrn_reflns_limit_k_min -14
_diffrn_reflns_limit_l_max 13
_diffrn_reflns_limit_l_min -14
_diffrn_reflns_number 9894
_diffrn_reflns_point_group_measured_fraction_full 0.994
_diffrn_reflns_point_group_measured_fraction_max 0.973
_diffrn_reflns_theta_full 67.684
_diffrn_reflns_theta_max 71.953
_diffrn_reflns_theta_min 4.138
_exptl_absorpt_coefficient_mu 1.690
_exptl_absorpt_correction_T_max 1.00000
_exptl_absorpt_correction_T_min 0.70861
_exptl_absorpt_correction_type multi-scan
_exptl_absorpt_process_details
;
CrysAlisPro, Agilent Technologies,
Version 1.171.37.33 (release 27-03-2014 CrysAlis171 .NET)
(compiled Mar 27 2014,17:12:48)
Empirical absorption correction using spherical harmonics,
 implemented in SCALE3 ABSPACK scaling algorithm.
;
_exptl_crystal_colour yellow
_exptl_crystal_colour_primary yellow
_exptl_crystal_density_diffrn 1.465
_exptl_crystal_density_method 'not measured'
_exptl_crystal_description block
_exptl_crystal_F_000 624
_exptl_crystal_size_max 0.1351
_exptl_crystal_size_mid 0.098
_exptl_crystal_size_min 0.0731
_refine_diff_density_max 0.452
_refine_diff_density_min -0.431
_refine_diff_density_rms 0.080
_refine_ls_extinction_method none
_refine_ls_goodness_of_fit_ref 1.019
_refine_ls_hydrogen_treatment constr
_refine_ls_matrix_type full
_refine_ls_number_parameters 369
_refine_ls_number_reflns 5254
_refine_ls_number_restraints 0
_refine_ls_restrained_S_all 1.019
_refine_ls_R_factor_all 0.0683
_refine_ls_R_factor_gt 0.0551
_refine_ls_shift/su_max 0.000
_refine_ls_shift/su_mean 0.000
_refine_ls_structure_factor_coef Fsqd
_refine_ls_weighting_details 'w=1/[\s^2^(Fo^2^)+(0.0797P)^2^] where P=(Fo^2^+2Fc^2^)/3'
_refine_ls_weighting_scheme calc
_refine_ls_wR_factor_gt 0.1379
_refine_ls_wR_factor_ref 0.1497
_reflns_Friedel_coverage 0.000
_reflns_number_gt 4277
_reflns_number_total 5254
_reflns_threshold_expression 'I > 2\s(I)'
_cod_data_source_file c6dt04016k2.cif
_cod_data_source_block s14mkw28
_cod_depositor_comments 'Adding full bibliography for 7041412--7041413.cif.'
_cod_original_cell_volume 1376.26(10)
_cod_database_code 7041412
_shelx_space_group_comment
;
The symmetry employed for this shelxl refinement is uniquely defined
by the following loop, which should always be used as a source of
symmetry information in preference to the above space-group names.
They are only intended as comments.
;
_olex2_refinement_description
;
1. Fixed Uiso
 At 1.2 times of:
  All C(H) groups
 At 1.5 times of:
  All C(H,H,H) groups
2.a Aromatic/amide H refined with riding coordinates:
 C9(H9), C11(H11), C18(H18), C20(H20)
2.b Idealised Me refined as rotating group:
 C5(H5A,H5B,H5C), C6(H6A,H6B,H6C), C13(H13A,H13B,H13C), C14(H14A,H14B,H14C),
 C15(H15A,H15B,H15C), C22(H22A,H22B,H22C), C23(H23A,H23B,H23C), C24(H24A,H24B,
 H24C)
;
_shelx_shelxl_version_number 2014/7

loop_
_space_group_symop_operation_xyz
'x, y, z'
'-x, -y, -z'

loop_
_atom_site_label
_atom_site_type_symbol
_atom_site_fract_x
_atom_site_fract_y
_atom_site_fract_z
_atom_site_U_iso_or_equiv
_atom_site_adp_type
_atom_site_occupancy
_atom_site_site_symmetry_order
_atom_site_calc_flag
_atom_site_refinement_flags_posn
Cu1 Cu 0.66196(4) 0.57711(4) 0.25720(4) 0.02438(15) Uani 1 1 d .
F1 F 0.40449(18) 0.59893(19) 0.28223(18) 0.0361(4) Uani 1 1 d .
F2 F 0.32036(19) 0.8034(2) 0.3258(2) 0.0456(5) Uani 1 1 d .
F3 F 0.4743(2) 1.0440(2) 0.36854(19) 0.0406(5) Uani 1 1 d .
F4 F 0.71797(19) 1.07944(19) 0.3716(2) 0.0394(5) Uani 1 1 d .
F5 F 0.80375(18) 0.8786(2) 0.3308(2) 0.0415(5) Uani 1 1 d .
O1 O 0.9707(2) 0.3375(2) 0.1319(2) 0.0330(5) Uani 1 1 d .
O2 O 0.5922(2) 0.0860(2) 0.1371(2) 0.0299(5) Uani 1 1 d .
N1 N 0.8191(2) 0.4274(2) 0.1732(2) 0.0227(5) Uani 1 1 d .
N2 N 0.6306(2) 0.3024(2) 0.1783(2) 0.0209(5) Uani 1 1 d .
C1 C 0.7080(3) 0.4215(3) 0.1979(2) 0.0213(5) Uani 1 1 d .
C2 C 0.8631(3) 0.3187(3) 0.1312(3) 0.0251(6) Uani 1 1 d .
C3 C 0.7663(3) 0.1805(3) 0.0791(3) 0.0267(6) Uani 1 1 d .
C4 C 0.6575(3) 0.1813(3) 0.1348(3) 0.0230(6) Uani 1 1 d .
C5 C 0.7087(3) 0.1314(4) -0.0636(3) 0.0425(8) Uani 1 1 d .
H5A H 0.6492 0.0391 -0.1037 0.064 Uiso 1 1 calc GR
H5B H 0.7753 0.1337 -0.1047 0.064 Uiso 1 1 calc GR
H5C H 0.6650 0.1901 -0.0732 0.064 Uiso 1 1 calc GR
C6 C 0.8275(3) 0.0860(3) 0.0985(4) 0.0423(8) Uani 1 1 d .
H6A H 0.8613 0.1183 0.1898 0.064 Uiso 1 1 calc GR
H6B H 0.8956 0.0837 0.0593 0.064 Uiso 1 1 calc GR
H6C H 0.7650 -0.0046 0.0590 0.064 Uiso 1 1 calc GR
C7 C 0.9002(3) 0.5600(3) 0.2027(3) 0.0230(6) Uani 1 1 d .
C8 C 0.8919(3) 0.5968(3) 0.1074(3) 0.0277(6) Uani 1 1 d .
C9 C 0.9614(3) 0.7286(3) 0.1414(3) 0.0299(6) Uani 1 1 d .
H9 H 0.9577 0.7563 0.0781 0.036 Uiso 1 1 calc R
C10 C 1.0358(3) 0.8206(3) 0.2647(3) 0.0293(6) Uani 1 1 d .
C11 C 1.0456(3) 0.7766(3) 0.3559(3) 0.0306(6) Uani 1 1 d .
H11 H 1.0990 0.8376 0.4399 0.037 Uiso 1 1 calc R
C12 C 0.9797(3) 0.6471(3) 0.3264(3) 0.0262(6) Uani 1 1 d .
C13 C 0.8100(3) 0.4990(3) -0.0264(3) 0.0377(8) Uani 1 1 d .
H13A H 0.8331 0.4185 -0.0583 0.057 Uiso 1 1 calc GR
H13B H 0.8214 0.5409 -0.0809 0.057 Uiso 1 1 calc GR
H13C H 0.7222 0.4739 -0.0273 0.057 Uiso 1 1 calc GR
C14 C 1.1020(4) 0.9650(4) 0.3024(4) 0.0418(8) Uani 1 1 d .
H14A H 1.0847 0.9787 0.2280 0.063 Uiso 1 1 calc GR
H14B H 1.1924 0.9880 0.3353 0.063 Uiso 1 1 calc GR
H14C H 1.0723 1.0225 0.3684 0.063 Uiso 1 1 calc GR
C15 C 0.9920(3) 0.6009(3) 0.4254(3) 0.0346(7) Uani 1 1 d .
H15A H 1.0462 0.6770 0.5075 0.052 Uiso 1 1 calc GR
H15B H 1.0288 0.5303 0.3997 0.052 Uiso 1 1 calc GR
H15C H 0.9091 0.5656 0.4332 0.052 Uiso 1 1 calc GR
C16 C 0.5174(3) 0.3016(3) 0.2160(3) 0.0211(5) Uani 1 1 d .
C17 C 0.4089(3) 0.2776(3) 0.1275(3) 0.0238(6) Uani 1 1 d .
C18 C 0.3019(3) 0.2747(3) 0.1663(3) 0.0272(6) Uani 1 1 d .
H18 H 0.2267 0.2582 0.1079 0.033 Uiso 1 1 calc R
C19 C 0.3006(3) 0.2950(3) 0.2877(3) 0.0264(6) Uani 1 1 d .
C20 C 0.4116(3) 0.3202(3) 0.3732(3) 0.0255(6) Uani 1 1 d .
H20 H 0.4120 0.3346 0.4564 0.031 Uiso 1 1 calc R
C21 C 0.5217(3) 0.3247(3) 0.3390(3) 0.0231(6) Uani 1 1 d .
C22 C 0.4087(3) 0.2587(4) -0.0031(3) 0.0353(7) Uani 1 1 d .
H22A H 0.3242 0.2413 -0.0515 0.053 Uiso 1 1 calc GR
H22B H 0.4350 0.1824 -0.0471 0.053 Uiso 1 1 calc GR
H22C H 0.4669 0.3403 0.0043 0.053 Uiso 1 1 calc GR
C23 C 0.1831(3) 0.2928(3) 0.3267(3) 0.0362(7) Uani 1 1 d .
H23A H 0.1658 0.3743 0.3384 0.054 Uiso 1 1 calc GR
H23B H 0.1940 0.2889 0.4067 0.054 Uiso 1 1 calc GR
H23C H 0.1130 0.2136 0.2604 0.054 Uiso 1 1 calc GR
C24 C 0.6409(3) 0.3539(3) 0.4331(3) 0.0293(6) Uani 1 1 d .
H24A H 0.6646 0.2737 0.4055 0.044 Uiso 1 1 calc GR
H24B H 0.6281 0.3790 0.5170 0.044 Uiso 1 1 calc GR
H24C H 0.7077 0.4281 0.4381 0.044 Uiso 1 1 calc GR
C25 C 0.6075(3) 0.7289(3) 0.3034(3) 0.0260(6) Uani 1 1 d .
C26 C 0.4862(3) 0.7170(3) 0.3044(3) 0.0259(6) Uani 1 1 d .
C27 C 0.4390(3) 0.8201(3) 0.3261(3) 0.0297(6) Uani 1 1 d .
C28 C 0.5180(3) 0.9429(3) 0.3483(3) 0.0291(6) Uani 1 1 d .
C29 C 0.6410(3) 0.9608(3) 0.3501(3) 0.0275(6) Uani 1 1 d .
C30 C 0.6820(3) 0.8536(3) 0.3287(3) 0.0276(6) Uani 1 1 d .

loop_
_atom_site_aniso_label
_atom_site_aniso_U_11
_atom_site_aniso_U_22
_atom_site_aniso_U_33
_atom_site_aniso_U_23
_atom_site_aniso_U_13
_atom_site_aniso_U_12
Cu1 0.0267(2) 0.0219(2) 0.0270(2) 0.01334(17) 0.00792(17) 0.00930(17)
F1 0.0351(10) 0.0317(10) 0.0408(10) 0.0205(8) 0.0103(8) 0.0056(8)
F2 0.0313(11) 0.0509(13) 0.0607(14) 0.0267(11) 0.0193(9) 0.0206(9)
F3 0.0472(12) 0.0353(10) 0.0431(11) 0.0166(9) 0.0104(9) 0.0262(9)
F4 0.0375(11) 0.0254(9) 0.0479(11) 0.0177(8) 0.0016(8) 0.0057(8)
F5 0.0278(10) 0.0364(10) 0.0624(13) 0.0250(10) 0.0132(9) 0.0123(8)
O1 0.0259(11) 0.0331(12) 0.0456(13) 0.0206(10) 0.0154(9) 0.0127(9)
O2 0.0312(11) 0.0220(10) 0.0374(12) 0.0151(9) 0.0119(9) 0.0079(8)
N1 0.0226(12) 0.0219(11) 0.0253(11) 0.0136(9) 0.0070(9) 0.0065(9)
N2 0.0197(11) 0.0213(11) 0.0230(11) 0.0113(9) 0.0064(9) 0.0080(9)
C1 0.0217(13) 0.0217(12) 0.0213(12) 0.0119(10) 0.0063(10) 0.0058(10)
C2 0.0260(15) 0.0301(15) 0.0225(13) 0.0147(11) 0.0076(11) 0.0109(12)
C3 0.0239(14) 0.0252(14) 0.0299(14) 0.0113(12) 0.0080(11) 0.0102(11)
C4 0.0226(14) 0.0235(13) 0.0218(13) 0.0112(11) 0.0038(10) 0.0072(11)
C5 0.0342(18) 0.049(2) 0.0281(16) 0.0089(14) 0.0116(13) 0.0054(15)
C6 0.0358(18) 0.0258(16) 0.068(2) 0.0202(16) 0.0192(16) 0.0163(14)
C7 0.0187(13) 0.0225(13) 0.0281(14) 0.0136(11) 0.0073(11) 0.0045(11)
C8 0.0265(15) 0.0311(15) 0.0289(15) 0.0178(12) 0.0076(11) 0.0097(12)
C9 0.0301(16) 0.0327(16) 0.0353(16) 0.0231(13) 0.0122(12) 0.0103(13)
C10 0.0239(15) 0.0261(15) 0.0391(16) 0.0168(13) 0.0134(12) 0.0060(12)
C11 0.0234(15) 0.0314(16) 0.0303(15) 0.0119(12) 0.0054(11) 0.0058(12)
C12 0.0213(14) 0.0295(15) 0.0281(14) 0.0148(12) 0.0069(11) 0.0076(11)
C13 0.0425(19) 0.0379(18) 0.0307(16) 0.0213(14) 0.0052(14) 0.0058(15)
C14 0.043(2) 0.0313(17) 0.053(2) 0.0230(16) 0.0193(16) 0.0061(15)
C15 0.0376(18) 0.0366(17) 0.0284(15) 0.0179(13) 0.0070(12) 0.0087(14)
C16 0.0216(14) 0.0154(12) 0.0253(13) 0.0104(10) 0.0064(10) 0.0039(10)
C17 0.0243(14) 0.0217(13) 0.0243(13) 0.0118(11) 0.0027(11) 0.0075(11)
C18 0.0269(15) 0.0205(13) 0.0326(15) 0.0130(11) 0.0051(11) 0.0078(11)
C19 0.0269(15) 0.0166(12) 0.0363(15) 0.0127(11) 0.0115(12) 0.0072(11)
C20 0.0286(15) 0.0227(13) 0.0262(13) 0.0124(11) 0.0097(11) 0.0083(11)
C21 0.0270(14) 0.0177(12) 0.0245(13) 0.0110(10) 0.0063(11) 0.0069(10)
C22 0.0346(17) 0.0421(18) 0.0266(15) 0.0182(14) 0.0031(12) 0.0096(14)
C23 0.0268(16) 0.0317(16) 0.0493(19) 0.0177(14) 0.0140(14) 0.0102(13)
C24 0.0300(16) 0.0299(15) 0.0250(14) 0.0133(12) 0.0031(11) 0.0083(12)
C25 0.0306(15) 0.0264(14) 0.0237(13) 0.0138(11) 0.0061(11) 0.0124(12)
C26 0.0303(15) 0.0231(13) 0.0199(12) 0.0110(10) 0.0036(11) 0.0037(11)
C27 0.0299(16) 0.0351(16) 0.0241(14) 0.0127(12) 0.0079(11) 0.0143(13)
C28 0.0337(16) 0.0262(14) 0.0259(14) 0.0103(12) 0.0033(12) 0.0156(12)
C29 0.0316(16) 0.0218(13) 0.0255(14) 0.0117(11) 0.0013(11) 0.0074(12)
C30 0.0248(15) 0.0307(15) 0.0288(14) 0.0157(12) 0.0060(11) 0.0108(12)

loop_
_atom_type_symbol
_atom_type_description
_atom_type_scat_dispersion_real
_atom_type_scat_dispersion_imag
_atom_type_scat_source
C C 0.0181 0.0091 'International Tables Vol C Tables 4.2.6.8 and 6.1.1.4'
H H 0.0000 0.0000 'International Tables Vol C Tables 4.2.6.8 and 6.1.1.4'
N N 0.0311 0.0180 'International Tables Vol C Tables 4.2.6.8 and 6.1.1.4'
O O 0.0492 0.0322 'International Tables Vol C Tables 4.2.6.8 and 6.1.1.4'
F F 0.0727 0.0534 'International Tables Vol C Tables 4.2.6.8 and 6.1.1.4'
Cu Cu -1.9646 0.5888 'International Tables Vol C Tables 4.2.6.8 and 6.1.1.4'

loop_
_geom_angle_atom_site_label_1
_geom_angle_atom_site_label_2
_geom_angle_atom_site_label_3
_geom_angle
C1 Cu1 C25 175.41(11)
C1 N1 C2 124.9(2)
C1 N1 C7 115.5(2)
C2 N1 C7 119.5(2)
C1 N2 C4 124.9(2)
C1 N2 C16 117.3(2)
C4 N2 C16 117.5(2)
N1 C1 Cu1 120.4(2)
N1 C1 N2 118.5(2)
N2 C1 Cu1 121.1(2)
O1 C2 N1 120.4(3)
O1 C2 C3 123.3(3)
N1 C2 C3 116.1(2)
C2 C3 C4 113.5(2)
C2 C3 C5 106.0(3)
C2 C3 C6 110.4(3)
C4 C3 C5 105.3(2)
C4 C3 C6 110.3(3)
C6 C3 C5 111.2(3)
O2 C4 N2 120.4(3)
O2 C4 C3 123.9(3)
N2 C4 C3 115.7(2)
C3 C5 H5A 109.5
C3 C5 H5B 109.5
C3 C5 H5C 109.5
H5A C5 H5B 109.5
H5A C5 H5C 109.5
H5B C5 H5C 109.5
C3 C6 H6A 109.5
C3 C6 H6B 109.5
C3 C6 H6C 109.5
H6A C6 H6B 109.5
H6A C6 H6C 109.5
H6B C6 H6C 109.5
C8 C7 N1 118.4(3)
C8 C7 C12 122.6(3)
C12 C7 N1 119.0(2)
C7 C8 C9 117.2(3)
C7 C8 C13 121.5(3)
C9 C8 C13 121.3(3)
C8 C9 H9 118.9
C10 C9 C8 122.1(3)
C10 C9 H9 118.9
C9 C10 C11 118.4(3)
C9 C10 C14 121.6(3)
C11 C10 C14 120.0(3)
C10 C11 H11 119.3
C12 C11 C10 121.5(3)
C12 C11 H11 119.3
C7 C12 C15 121.1(3)
C11 C12 C7 118.1(3)
C11 C12 C15 120.8(3)
C8 C13 H13A 109.5
C8 C13 H13B 109.5
C8 C13 H13C 109.5
H13A C13 H13B 109.5
H13A C13 H13C 109.5
H13B C13 H13C 109.5
C10 C14 H14A 109.5
C10 C14 H14B 109.5
C10 C14 H14C 109.5
H14A C14 H14B 109.5
H14A C14 H14C 109.5
H14B C14 H14C 109.5
C12 C15 H15A 109.5
C12 C15 H15B 109.5
C12 C15 H15C 109.5
H15A C15 H15B 109.5
H15A C15 H15C 109.5
H15B C15 H15C 109.5
C17 C16 N2 118.7(2)
C21 C16 N2 118.4(2)
C21 C16 C17 122.9(3)
C16 C17 C22 121.6(3)
C18 C17 C16 117.0(3)
C18 C17 C22 121.5(3)
C17 C18 H18 118.8
C17 C18 C19 122.4(3)
C19 C18 H18 118.8
C18 C19 C20 118.5(3)
C18 C19 C23 120.8(3)
C20 C19 C23 120.7(3)
C19 C20 H20 119.3
C21 C20 C19 121.4(3)
C21 C20 H20 119.3
C16 C21 C20 117.9(3)
C16 C21 C24 121.5(3)
C20 C21 C24 120.6(3)
C17 C22 H22A 109.5
C17 C22 H22B 109.5
C17 C22 H22C 109.5
H22A C22 H22B 109.5
H22A C22 H22C 109.5
H22B C22 H22C 109.5
C19 C23 H23A 109.5
C19 C23 H23B 109.5
C19 C23 H23C 109.5
H23A C23 H23B 109.5
H23A C23 H23C 109.5
H23B C23 H23C 109.5
C21 C24 H24A 109.5
C21 C24 H24B 109.5
C21 C24 H24C 109.5
H24A C24 H24B 109.5
H24A C24 H24C 109.5
H24B C24 H24C 109.5
C26 C25 Cu1 121.6(2)
C30 C25 Cu1 123.5(2)
C30 C25 C26 114.8(3)
F1 C26 C25 120.0(3)
F1 C26 C27 116.0(3)
C25 C26 C27 124.0(3)
F2 C27 C26 121.7(3)
F2 C27 C28 119.7(3)
C28 C27 C26 118.6(3)
F3 C28 C27 119.7(3)
F3 C28 C29 120.5(3)
C29 C28 C27 119.8(3)
F4 C29 C28 120.1(3)
F4 C29 C30 121.5(3)
C28 C29 C30 118.5(3)
F5 C30 C25 120.6(3)
F5 C30 C29 115.0(3)
C25 C30 C29 124.4(3)

loop_
_geom_bond_atom_site_label_1
_geom_bond_atom_site_label_2
_geom_bond_distance
Cu1 C1 1.902(3)
Cu1 C25 1.922(3)
F1 C26 1.354(3)
F2 C27 1.334(4)
F3 C28 1.344(3)
F4 C29 1.340(4)
F5 C30 1.357(4)
O1 C2 1.204(4)
O2 C4 1.194(4)
N1 C1 1.354(4)
N1 C2 1.411(4)
N1 C7 1.456(3)
N2 C1 1.354(4)
N2 C4 1.424(4)
N2 C16 1.449(4)
C2 C3 1.513(4)
C3 C4 1.517(4)
C3 C5 1.545(4)
C3 C6 1.527(4)
C5 H5A 0.9800
C5 H5B 0.9800
C5 H5C 0.9800
C6 H6A 0.9800
C6 H6B 0.9800
C6 H6C 0.9800
C7 C8 1.390(4)
C7 C12 1.398(4)
C8 C9 1.393(4)
C8 C13 1.505(4)
C9 H9 0.9500
C9 C10 1.386(5)
C10 C11 1.404(4)
C10 C14 1.499(4)
C11 H11 0.9500
C11 C12 1.375(4)
C12 C15 1.510(4)
C13 H13A 0.9800
C13 H13B 0.9800
C13 H13C 0.9800
C14 H14A 0.9800
C14 H14B 0.9800
C14 H14C 0.9800
C15 H15A 0.9800
C15 H15B 0.9800
C15 H15C 0.9800
C16 C17 1.398(4)
C16 C21 1.390(4)
C17 C18 1.386(4)
C17 C22 1.504(4)
C18 H18 0.9500
C18 C19 1.392(4)
C19 C20 1.394(4)
C19 C23 1.502(4)
C20 H20 0.9500
C20 C21 1.392(4)
C21 C24 1.505(4)
C22 H22A 0.9800
C22 H22B 0.9800
C22 H22C 0.9800
C23 H23A 0.9800
C23 H23B 0.9800
C23 H23C 0.9800
C24 H24A 0.9800
C24 H24B 0.9800
C24 H24C 0.9800
C25 C26 1.374(4)
C25 C30 1.372(4)
C26 C27 1.387(4)
C27 C28 1.385(5)
C28 C29 1.378(5)
C29 C30 1.387(4)

loop_
_geom_torsion_atom_site_label_1
_geom_torsion_atom_site_label_2
_geom_torsion_atom_site_label_3
_geom_torsion_atom_site_label_4
_geom_torsion
Cu1 C25 C26 F1 5.3(4)
Cu1 C25 C26 C27 -174.2(2)
Cu1 C25 C30 F5 -4.6(4)
Cu1 C25 C30 C29 173.5(2)
F1 C26 C27 F2 0.3(4)
F1 C26 C27 C28 -179.5(2)
F2 C27 C28 F3 -0.4(4)
F2 C27 C28 C29 179.2(3)
F3 C28 C29 F4 -0.3(4)
F3 C28 C29 C30 180.0(3)
F4 C29 C30 F5 -0.4(4)
F4 C29 C30 C25 -178.5(3)
O1 C2 C3 C4 156.0(3)
O1 C2 C3 C5 -89.0(3)
O1 C2 C3 C6 31.6(4)
N1 C2 C3 C4 -27.8(3)
N1 C2 C3 C5 87.3(3)
N1 C2 C3 C6 -152.1(3)
N1 C7 C8 C9 173.8(3)
N1 C7 C8 C13 -5.4(5)
N1 C7 C12 C11 -173.2(3)
N1 C7 C12 C15 6.3(4)
N2 C16 C17 C18 178.6(2)
N2 C16 C17 C22 -2.6(4)
N2 C16 C21 C20 -178.4(2)
N2 C16 C21 C24 1.7(4)
C1 N1 C2 O1 -167.5(3)
C1 N1 C2 C3 16.1(4)
C1 N1 C7 C8 -91.8(3)
C1 N1 C7 C12 85.8(3)
C1 N2 C4 O2 169.5(3)
C1 N2 C4 C3 -14.5(4)
C1 N2 C16 C17 90.0(3)
C1 N2 C16 C21 -90.0(3)
C2 N1 C1 Cu1 178.8(2)
C2 N1 C1 N2 -1.7(4)
C2 N1 C7 C8 92.8(3)
C2 N1 C7 C12 -89.7(3)
C2 C3 C4 O2 -157.2(3)
C2 C3 C4 N2 26.9(3)
C4 N2 C1 Cu1 -179.66(19)
C4 N2 C1 N1 0.9(4)
C4 N2 C16 C17 -95.7(3)
C4 N2 C16 C21 84.3(3)
C5 C3 C4 O2 87.3(4)
C5 C3 C4 N2 -88.6(3)
C6 C3 C4 O2 -32.8(4)
C6 C3 C4 N2 151.3(3)
C7 N1 C1 Cu1 3.6(3)
C7 N1 C1 N2 -176.9(2)
C7 N1 C2 O1 7.5(4)
C7 N1 C2 C3 -168.9(2)
C7 C8 C9 C10 -0.2(5)
C8 C7 C12 C11 4.3(5)
C8 C7 C12 C15 -176.3(3)
C8 C9 C10 C11 3.3(5)
C8 C9 C10 C14 -175.1(3)
C9 C10 C11 C12 -2.6(5)
C10 C11 C12 C7 -1.0(5)
C10 C11 C12 C15 179.5(3)
C12 C7 C8 C9 -3.6(5)
C12 C7 C8 C13 177.2(3)
C13 C8 C9 C10 179.0(3)
C14 C10 C11 C12 175.8(3)
C16 N2 C1 Cu1 -5.9(3)
C16 N2 C1 N1 174.7(2)
C16 N2 C4 O2 -4.3(4)
C16 N2 C4 C3 171.8(2)
C16 C17 C18 C19 0.3(4)
C17 C16 C21 C20 1.6(4)
C17 C16 C21 C24 -178.3(3)
C17 C18 C19 C20 0.5(4)
C17 C18 C19 C23 179.2(3)
C18 C19 C20 C21 -0.2(4)
C19 C20 C21 C16 -0.8(4)
C19 C20 C21 C24 179.1(3)
C21 C16 C17 C18 -1.4(4)
C21 C16 C17 C22 177.4(3)
C22 C17 C18 C19 -178.5(3)
C23 C19 C20 C21 -179.0(3)
C25 C26 C27 F2 179.9(3)
C25 C26 C27 C28 0.0(4)
C26 C25 C30 F5 179.9(2)
C26 C25 C30 C29 -2.0(4)
C26 C27 C28 F3 179.4(3)
C26 C27 C28 C29 -0.9(4)
C27 C28 C29 F4 -179.9(3)
C27 C28 C29 C30 0.4(4)
C28 C29 C30 F5 179.4(3)
C28 C29 C30 C25 1.2(5)
C30 C25 C26 F1 -179.2(2)
C30 C25 C26 C27 1.4(4)
